data_7210218
loop_
_publ_author_name
'Delori, Amit'
'Suresh, Eringathodi'
'Pedireddi, V. R.'

_publ_section_title
;
 Influence of molecular shape on the design and synthesis of
 supramolecular assemblies
;
_journal_issue 24
_journal_name_full CrystEngComm
_journal_page_first 4811
_journal_paper_doi 10.1039/c3ce40501j
_journal_volume 15
_journal_year 2013
_chemical_formula_moiety '2(C9 H9 N5), C8 H6 O4'
_chemical_formula_sum 'C26 H24 N10 O4'
_chemical_formula_weight 540.55
_chemical_name_systematic '2,4-Diamino-6-phenyl-1,3,5-triazine+terephthalic acid'
_space_group_IT_number 15
_symmetry_cell_setting monoclinic
_symmetry_space_group_name_Hall '-C 2yc'
_symmetry_space_group_name_H-M 'C 1 2/c 1'
_atom_sites_solution_hydrogens geom
_atom_sites_solution_primary direct
_atom_sites_solution_secondary difmap
_audit_creation_method SHELXL-97
_cell_angle_alpha 90.00
_cell_angle_beta 107.780(10)
_cell_angle_gamma 90.00
_cell_formula_units_Z 4
_cell_length_a 29.9430(10)
_cell_length_b 7.007(2)
_cell_length_c 12.152(4)
_cell_measurement_temperature 100(2)
_cell_volume 2427.8(11)
_computing_cell_refinement SMART
_computing_data_collection SMART
_computing_data_reduction SAINTPLUS
_computing_structure_refinement 'SHELXTL (Sheldrick, 1997)'
_computing_structure_solution 'SHELXTL (Sheldrick, 1990)'
_diffrn_ambient_temperature 100(2)
_diffrn_measured_fraction_theta_full 0.998
_diffrn_measured_fraction_theta_max 0.998
_diffrn_measurement_device_type 'Bruker, APEX CCD area detector'
_diffrn_measurement_method SMART
_diffrn_radiation_monochromator graphite
_diffrn_radiation_source 'fine-focus sealed tube'
_diffrn_radiation_type MoK\a
_diffrn_radiation_wavelength 0.71073
_diffrn_reflns_av_R_equivalents 0.0364
_diffrn_reflns_av_sigmaI/netI 0.0485
_diffrn_reflns_limit_h_max 35
_diffrn_reflns_limit_h_min -35
_diffrn_reflns_limit_k_max 8
_diffrn_reflns_limit_k_min -8
_diffrn_reflns_limit_l_max 14
_diffrn_reflns_limit_l_min -14
_diffrn_reflns_number 7497
_diffrn_reflns_theta_full 25.27
_diffrn_reflns_theta_max 25.27
_diffrn_reflns_theta_min 1.43
_exptl_absorpt_coefficient_mu 0.105
_exptl_absorpt_correction_type none
_exptl_crystal_colour Colorless
_exptl_crystal_density_diffrn 1.479
_exptl_crystal_density_method 'not measured'
_exptl_crystal_description 'Rectangular Blocks'
_exptl_crystal_F_000 1128
_exptl_crystal_size_max 0.35
_exptl_crystal_size_mid 0.25
_exptl_crystal_size_min 0.20
_refine_diff_density_max 0.554
_refine_diff_density_min -0.361
_refine_diff_density_rms 0.109
_refine_ls_extinction_method none
_refine_ls_goodness_of_fit_ref 2.037
_refine_ls_hydrogen_treatment mixed
_refine_ls_matrix_type full
_refine_ls_number_parameters 206
_refine_ls_number_reflns 2210
_refine_ls_number_restraints 0
_refine_ls_restrained_S_all 2.037
_refine_ls_R_factor_all 0.1085
_refine_ls_R_factor_gt 0.0871
_refine_ls_shift/su_max 0.000
_refine_ls_shift/su_mean 0.000
_refine_ls_structure_factor_coef Fsqd
_refine_ls_weighting_details 'calc w=1/[\s^2^(Fo^2^)+(0.1000P)^2^+0.0000P] where P=(Fo^2^+2Fc^2^)/3'
_refine_ls_weighting_scheme calc
_refine_ls_wR_factor_gt 0.2998
_refine_ls_wR_factor_ref 0.3098
_reflns_number_gt 1750
_reflns_number_total 2210
_reflns_threshold_expression >2sigma(I)
_cod_data_source_file c3ce40501j.txt
_cod_data_source_block datam
_cod_depositor_comments
;
The following automatic conversions were performed:

'_symmetry_cell_setting' value 'Monoclinic' changed to 'monoclinic'
according to /home/saulius/struct/CIF-dictionaries/cif_core.dic
dictionary named 'cif_core.dic' version 2.4.2 from
2011-04-26.

'_exptl_absorpt_correction_type' value 'None' changed to
'none' according to
/home/saulius/struct/CIF-dictionaries/cif_core.dic dictionary named
'cif_core.dic' version 2.4.2 from 2011-04-26.

Automatic conversion script
Id: cif_fix_values 1891 2012-01-12 08:04:46Z andrius 
;
_cod_original_sg_symbol_H-M C2/c
_cod_database_code 7210218

loop_
_symmetry_equiv_pos_as_xyz
'x, y, z'
'-x, y, -z+1/2'
'x+1/2, y+1/2, z'
'-x+1/2, y+1/2, -z+1/2'
'-x, -y, -z'
'x, -y, z-1/2'
'-x+1/2, -y+1/2, -z'
'x+1/2, -y+1/2, z-1/2'

loop_
_atom_site_label
_atom_site_type_symbol
_atom_site_fract_x
_atom_site_fract_y
_atom_site_fract_z
_atom_site_U_iso_or_equiv
_atom_site_adp_type
_atom_site_occupancy
_atom_site_symmetry_multiplicity
_atom_site_calc_flag
_atom_site_refinement_flags
C1 C 0.00905(18) 0.3762(7) 1.0945(4) 0.0204(12) Uani 1 1 d .
C2 C 0.02267(17) 0.3279(7) 0.9974(4) 0.0174(11) Uani 1 1 d .
C3 C 0.01343(18) 0.4534(7) 0.9043(4) 0.0173(11) Uani 1 1 d .
H3 H 0.0239(18) 0.407(7) 0.850(5) 0.018(14) Uiso 1 1 d .
C4 C 0.04653(17) 0.1419(7) 0.9907(4) 0.0186(12) Uani 1 1 d .
C5 C 0.38584(16) 0.1255(7) 0.3213(4) 0.0145(11) Uani 1 1 d .
C6 C 0.38463(16) 0.1478(7) 0.5072(4) 0.0165(11) Uani 1 1 d .
C7 C 0.35120(16) -0.1045(7) 0.3967(4) 0.0159(11) Uani 1 1 d .
C8 C 0.32506(17) -0.2876(7) 0.3858(4) 0.0197(12) Uani 1 1 d .
C9 C 0.3036(2) -0.3389(9) 0.4670(5) 0.0428(18) Uani 1 1 d .
H9A H 0.3063 -0.2599 0.5302 0.051 Uiso 1 1 calc R
C10 C 0.2784(3) -0.5045(10) 0.4557(6) 0.055(2) Uani 1 1 d .
H10A H 0.2638 -0.5356 0.5108 0.065 Uiso 1 1 calc R
C11 C 0.2743(2) -0.6254(9) 0.3646(5) 0.0411(17) Uani 1 1 d .
H11A H 0.2573 -0.7381 0.3582 0.049 Uiso 1 1 calc R
C12 C 0.29543(19) -0.5787(8) 0.2828(5) 0.0287(14) Uani 1 1 d .
H12 H 0.291(2) -0.650(8) 0.213(5) 0.037(17) Uiso 1 1 d .
C13 C 0.32097(19) -0.4120(7) 0.2927(5) 0.0247(13) Uani 1 1 d .
H13 H 0.3342(18) -0.380(7) 0.230(5) 0.022(14) Uiso 1 1 d .
N1 N 0.39654(17) 0.1986(7) 0.2311(4) 0.0219(11) Uani 1 1 d .
H1B H 0.385(2) 0.164(10) 0.156(6) 0.06(2) Uiso 1 1 d .
N2 N 0.39529(15) 0.2418(6) 0.6071(3) 0.0207(11) Uani 1 1 d .
H2A H 0.3872 0.1960 0.6639 0.025 Uiso 1 1 calc R
H2B H 0.4102 0.3483 0.6148 0.025 Uiso 1 1 calc R
N3 N 0.36263(14) -0.0425(6) 0.3046(3) 0.0164(10) Uani 1 1 d .
N4 N 0.36144(14) -0.0168(5) 0.5000(3) 0.0159(10) Uani 1 1 d .
N5 N 0.39824(14) 0.2249(5) 0.4206(3) 0.0155(10) Uani 1 1 d .
O1 O 0.05718(13) 0.0399(5) 1.0853(3) 0.0215(9) Uani 1 1 d .
H1W H 0.0700 -0.0591 1.0754 0.17(6) Uiso 1 1 calc R
O2 O 0.05556(13) 0.0946(5) 0.9031(3) 0.0225(9) Uani 1 1 d .
H1 H 0.013(2) 0.290(8) 1.151(5) 0.028(16) Uiso 1 1 d .
H1A H 0.413(3) 0.306(12) 0.247(8) 0.09(3) Uiso 1 1 d .

loop_
_atom_site_aniso_label
_atom_site_aniso_U_11
_atom_site_aniso_U_22
_atom_site_aniso_U_33
_atom_site_aniso_U_23
_atom_site_aniso_U_13
_atom_site_aniso_U_12
C1 0.025(3) 0.019(3) 0.017(3) 0.002(2) 0.007(2) -0.003(2)
C2 0.018(3) 0.015(3) 0.018(3) -0.001(2) 0.004(2) -0.004(2)
C3 0.018(3) 0.023(3) 0.012(2) -0.002(2) 0.008(2) 0.002(2)
C4 0.019(3) 0.022(3) 0.017(3) 0.001(2) 0.009(2) -0.003(2)
C5 0.016(2) 0.016(3) 0.013(2) 0.0022(19) 0.0066(19) 0.003(2)
C6 0.017(3) 0.013(3) 0.021(3) 0.000(2) 0.007(2) 0.003(2)
C7 0.014(2) 0.019(3) 0.016(2) 0.002(2) 0.0053(19) 0.002(2)
C8 0.020(3) 0.022(3) 0.016(3) 0.005(2) 0.003(2) -0.002(2)
C9 0.057(4) 0.050(4) 0.021(3) -0.006(3) 0.010(3) -0.029(3)
C10 0.068(5) 0.069(5) 0.030(4) -0.003(3) 0.021(3) -0.049(4)
C11 0.050(4) 0.038(4) 0.028(3) 0.001(3) 0.001(3) -0.026(3)
C12 0.026(3) 0.022(3) 0.031(3) -0.002(2) -0.002(3) -0.001(2)
C13 0.024(3) 0.020(3) 0.031(3) 0.003(2) 0.010(2) 0.002(2)
N1 0.030(3) 0.019(2) 0.018(2) -0.0022(19) 0.010(2) -0.001(2)
N2 0.033(3) 0.017(2) 0.017(2) 0.0001(17) 0.015(2) -0.0047(19)
N3 0.016(2) 0.018(2) 0.016(2) -0.0001(17) 0.0062(17) -0.0006(17)
N4 0.017(2) 0.015(2) 0.017(2) 0.0014(17) 0.0066(17) 0.0001(17)
N5 0.018(2) 0.011(2) 0.018(2) 0.0013(16) 0.0071(18) 0.0001(16)
O1 0.029(2) 0.022(2) 0.0166(19) 0.0065(15) 0.0115(16) 0.0058(17)
O2 0.033(2) 0.0183(19) 0.021(2) 0.0011(15) 0.0161(17) 0.0037(16)

loop_
_atom_type_symbol
_atom_type_description
_atom_type_scat_dispersion_real
_atom_type_scat_dispersion_imag
_atom_type_scat_source
C C 0.0033 0.0016 'International Tables Vol C Tables 4.2.6.8 and 6.1.1.4'
H H 0.0000 0.0000 'International Tables Vol C Tables 4.2.6.8 and 6.1.1.4'
N N 0.0061 0.0033 'International Tables Vol C Tables 4.2.6.8 and 6.1.1.4'
O O 0.0106 0.0060 'International Tables Vol C Tables 4.2.6.8 and 6.1.1.4'

loop_
_geom_angle_atom_site_label_1
_geom_angle_atom_site_label_2
_geom_angle_atom_site_label_3
_geom_angle
_geom_angle_site_symmetry_1
C3 C1 C2 119.2(5) 5_567
C3 C2 C1 119.6(5) .
C3 C2 C4 119.0(5) .
C1 C2 C4 121.4(4) .
C1 C3 C2 121.2(5) 5_567
O2 C4 O1 124.0(5) .
O2 C4 C2 121.2(4) .
O1 C4 C2 114.8(4) .
N1 C5 N5 117.9(4) .
N1 C5 N3 116.9(4) .
N5 C5 N3 125.1(4) .
N2 C6 N4 117.5(4) .
N2 C6 N5 117.9(4) .
N4 C6 N5 124.6(4) .
N3 C7 N4 126.0(4) .
N3 C7 C8 117.9(4) .
N4 C7 C8 116.1(4) .
C9 C8 C13 118.1(5) .
C9 C8 C7 120.6(5) .
C13 C8 C7 121.4(5) .
C10 C9 C8 120.8(6) .
C9 C10 C11 121.1(6) .
C10 C11 C12 119.4(6) .
C11 C12 C13 120.3(6) .
C12 C13 C8 120.3(5) .
C7 N3 C5 114.1(4) .
C6 N4 C7 114.9(4) .
C5 N5 C6 115.2(4) .

loop_
_geom_bond_atom_site_label_1
_geom_bond_atom_site_label_2
_geom_bond_distance
_geom_bond_site_symmetry_2
C1 C3 1.373(8) 5_567
C1 C2 1.403(7) .
C2 C3 1.392(7) .
C2 C4 1.500(7) .
C3 C1 1.373(8) 5_567
C4 O2 1.222(6) .
C4 O1 1.307(6) .
C5 N1 1.334(6) .
C5 N5 1.343(6) .
C5 N3 1.350(6) .
C6 N2 1.331(6) .
C6 N4 1.336(6) .
C6 N5 1.352(6) .
C7 N3 1.338(6) .
C7 N4 1.346(6) .
C7 C8 1.488(7) .
C8 C9 1.379(8) .
C8 C13 1.404(7) .
C9 C10 1.368(8) .
C10 C11 1.369(9) .
C11 C12 1.371(9) .
C12 C13 1.382(7) .
